data_9011235
loop_
_publ_author_name
'Mercier, R.'
'Douglade, J.'

_publ_section_title
;
 Structure cristalline d'un oxysulfate d'arsenic(III) As2O(SO4)2
 (ou As2O3*(SO3)2)
 Note: AnisoB's from ICSD
;
_journal_name_full 'Acta Crystallographica, Section B'
_journal_page_first 1731
_journal_page_last 1735
_journal_paper_doi 10.1107/S0567740882007055
_journal_volume 38
_journal_year 1982
_chemical_formula_structural As2O(SO4)2
_chemical_formula_sum 'As2 O9 S2'
_space_group_IT_number 7
_symmetry_space_group_name_Hall 'P -2yc'
_symmetry_space_group_name_H-M 'P 1 c 1'
_cell_angle_alpha 90
_cell_angle_beta 94.34
_cell_angle_gamma 90
_cell_length_a 6.650
_cell_length_b 6.671
_cell_length_c 16.612
_cell_formula_units_Z 4
_cell_volume 734.831
_database_code_amcsd 0009768
_exptl_crystal_density_diffrn 3.236
_cod_original_formula_sum 'As2 S2 O9'
_cod_database_code 9011235
_amcsd_formula_title As2O(SO4)2

loop_
_space_group_symop_operation_xyz
x,y,z
x,-y,1/2+z

loop_
_atom_site_aniso_label
_atom_site_aniso_U_11
_atom_site_aniso_U_22
_atom_site_aniso_U_33
_atom_site_aniso_U_12
_atom_site_aniso_U_13
_atom_site_aniso_U_23
As1 0.01337 0.01150 0.01251 0.00112 0.00278 -0.00112
As2 0.01827 0.01127 0.01390 0.00022 0.00000 0.00112
As3 0.01648 0.00992 0.01390 -0.00090 0.00056 -0.00168
As4 0.01426 0.01263 0.01251 -0.00202 0.00334 -0.00112
S1 0.01470 0.01556 0.01668 0.00359 -0.00111 0.00000
S2 0.02651 0.01375 0.01807 -0.00067 0.00445 -0.00280
S3 0.01025 0.01488 0.01390 -0.00224 0.00223 -0.00112
S4 0.01893 0.01420 0.01529 0.00045 0.00000 0.00168
O1 0.01782 0.01127 0.00556 0.00291 -0.00223 0.00560
O2 0.00913 0.01105 0.01529 0.00269 0.00000 -0.00224
O11 0.02807 0.05253 0.02502 -0.01210 0.00000 0.02295
O12 0.03007 0.09131 0.05004 0.00134 -0.00501 0.02855
O13 0.07262 0.03630 0.04031 -0.02375 -0.00056 -0.01567
O14 0.02718 0.00969 0.02502 0.01031 0.01335 0.00112
O21 0.05970 0.00135 0.00973 -0.00202 0.01391 0.00000
O22 0.07106 0.00654 0.03336 0.00202 0.01280 -0.00952
O23 0.08220 0.04622 0.06255 0.01367 0.00835 0.01064
O24 0.02072 0.08049 0.04587 -0.01143 -0.00111 0.00168
O31 0.01337 0.01849 0.00973 0.00336 -0.00111 -0.00840
O32 0.01091 0.01420 0.01529 0.00359 0.00278 -0.00168
O33 0.02539 0.01465 0.02502 0.00067 -0.00223 0.00280
O34 0.10915 0.02412 0.06533 -0.02644 0.04340 -0.01008
O41 0.03519 0.00451 0.03197 0.00157 -0.01002 0.00224
O42 0.10937 0.01172 0.01668 0.00291 0.01781 0.00336
O43 0.01225 0.00812 0.01946 -0.00067 0.00334 0.00168
O44 0.01893 0.13076 0.06394 0.00672 -0.01169 0.02071

loop_
_atom_site_label
_atom_site_fract_x
_atom_site_fract_y
_atom_site_fract_z
_atom_site_U_iso_or_equiv
As1 0.00000 0.01590 0.00000 0.01203
As2 -0.12770 -0.13570 0.16700 0.01368
As3 0.50300 0.38090 0.25350 0.01229
As4 0.39740 0.51580 0.42980 0.01241
S1 -0.44720 -0.02460 0.03190 0.01684
S2 -0.02880 0.32600 0.13900 0.01925
S3 0.84610 0.47600 0.39020 0.01406
S4 0.41900 0.82130 0.28760 0.01710
O1 0.03900 -0.12240 0.08720 0.00988
O2 0.38100 0.36480 0.34130 0.01241
O11 -0.27940 0.01940 -0.01940 0.03458
O12 -0.36450 -0.10080 0.11770 0.05345
O13 -0.58170 -0.17530 -0.00200 0.04623
O14 -0.51140 0.17490 0.04990 0.01684
O21 -0.01220 0.26130 0.05300 0.01646
O22 -0.08930 0.14820 0.19160 0.03116
O23 -0.20580 0.46330 0.13850 0.06219
O24 0.16760 0.34160 0.17130 0.05079
O31 0.76130 0.35690 0.32030 0.01431
O32 0.66740 0.47410 0.44660 0.01330
O33 0.99690 0.35800 0.43210 0.02229
O34 0.94680 0.64860 0.37240 0.06269
O41 0.54060 0.64740 0.24700 0.02090
O42 0.41340 0.75710 0.37370 0.03926
O43 0.55440 0.98330 0.28810 0.01355
O44 0.23160 0.89760 0.25510 0.06307

loop_
_cod_related_entry_id
_cod_related_entry_database
_cod_related_entry_code
1 AMCSD 0009768
